data_2234520
loop_
_publ_author_name
'Zhang, Hua'
'Wang, Hubo'
'Zhu, Xueyan'
'Yuan, Zhedong'
'Jiang, Huijuan'

_publ_section_title
;
 Lurasidone hydrochloride
;
_journal_coeditor_code BT5835
_journal_issue 5
_journal_name_full 'Acta Crystallographica Section E'
_journal_page_first o1357
_journal_paper_doi 10.1107/S1600536812012883
_journal_volume 68
_journal_year 2012
_chemical_formula_iupac 'C28 H37 N4 O2 S +, Cl -'
_chemical_formula_moiety 'C28 H37 N4 O2 S +, Cl -'
_chemical_formula_sum 'C28 H37 Cl N4 O2 S'
_chemical_formula_weight 529.13
_chemical_name_common 'Lurasidone hydrochloride'
_chemical_name_systematic
;
4-(1,2-benzothiazol-3-yl)-1-({2-[(3,5-dioxo-4-azatricyclo[5.2.1.0^2,6^]decan-
4-yl)methyl]cyclohexyl}methyl)piperazin-1-ium chloride
;
_space_group_IT_number 19
_symmetry_cell_setting orthorhombic
_symmetry_space_group_name_Hall 'P 2ac 2ab'
_symmetry_space_group_name_H-M 'P 21 21 21'
_atom_sites_solution_hydrogens geom
_atom_sites_solution_primary direct
_atom_sites_solution_secondary difmap
_audit_creation_method SHELXL-97
_cell_angle_alpha 90.00
_cell_angle_beta 90.00
_cell_angle_gamma 90.00
_cell_formula_units_Z 4
_cell_length_a 11.2039(10)
_cell_length_b 12.2665(11)
_cell_length_c 19.9774(18)
_cell_measurement_reflns_used 3969
_cell_measurement_temperature 293(2)
_cell_measurement_theta_max 45.148
_cell_measurement_theta_min 4.924
_cell_volume 2745.5(4)
_computing_cell_refinement 'SAINT (Bruker, 2000)'
_computing_data_collection 'SMART (Bruker, 2000)'
_computing_data_reduction 'SAINT (Bruker, 2000)'
_computing_molecular_graphics 'SHELXTL (Sheldrick, 2008)'
_computing_publication_material 'SHELXTL (Sheldrick, 2008)'
_computing_structure_refinement 'SHELXL97 (Sheldrick, 2008)'
_computing_structure_solution 'SHELXS97 (Sheldrick, 2008)'
_diffrn_ambient_temperature 293(2)
_diffrn_measured_fraction_theta_full 1.000
_diffrn_measured_fraction_theta_max 1.000
_diffrn_measurement_device_type 'Bruker SMART CCD area-detector'
_diffrn_measurement_method 'phi and omega scans'
_diffrn_radiation_monochromator graphite
_diffrn_radiation_source 'fine-focus sealed tube'
_diffrn_radiation_type MoK\a
_diffrn_radiation_wavelength 0.71073
_diffrn_reflns_av_R_equivalents 0.0279
_diffrn_reflns_av_sigmaI/netI 0.0345
_diffrn_reflns_limit_h_max 13
_diffrn_reflns_limit_h_min -13
_diffrn_reflns_limit_k_max 15
_diffrn_reflns_limit_k_min -15
_diffrn_reflns_limit_l_max 13
_diffrn_reflns_limit_l_min -24
_diffrn_reflns_number 15020
_diffrn_reflns_theta_full 26.00
_diffrn_reflns_theta_max 26.00
_diffrn_reflns_theta_min 1.95
_exptl_absorpt_coefficient_mu 0.247
_exptl_absorpt_correction_T_max 1.00000
_exptl_absorpt_correction_T_min 0.45176
_exptl_absorpt_correction_type multi-scan
_exptl_absorpt_process_details '(SADABS; Bruker, 2000)'
_exptl_crystal_colour colourless
_exptl_crystal_density_diffrn 1.280
_exptl_crystal_density_method 'not measured'
_exptl_crystal_description prismatic
_exptl_crystal_F_000 1128
_exptl_crystal_size_max 0.215
_exptl_crystal_size_mid 0.123
_exptl_crystal_size_min 0.097
_refine_diff_density_max 0.241
_refine_diff_density_min -0.136
_refine_ls_abs_structure_details 'Flack (1983), 2338 Friedel pairs'
_refine_ls_abs_structure_Flack 0.03(6)
_refine_ls_extinction_method none
_refine_ls_goodness_of_fit_ref 1.095
_refine_ls_hydrogen_treatment mixed
_refine_ls_matrix_type full
_refine_ls_number_parameters 329
_refine_ls_number_reflns 5384
_refine_ls_number_restraints 1
_refine_ls_restrained_S_all 1.095
_refine_ls_R_factor_all 0.0561
_refine_ls_R_factor_gt 0.0473
_refine_ls_shift/su_max 0.001
_refine_ls_shift/su_mean 0.000
_refine_ls_structure_factor_coef Fsqd
_refine_ls_weighting_details 'calc w=1/[\s^2^(Fo^2^)+(0.0569P)^2^+0.0040P] where P=(Fo^2^+2Fc^2^)/3'
_refine_ls_weighting_scheme calc
_refine_ls_wR_factor_gt 0.1037
_refine_ls_wR_factor_ref 0.1079
_reflns_number_gt 4649
_reflns_number_total 5384
_reflns_threshold_expression I>2\s(I)
_cod_data_source_file bt5835.cif
_cod_data_source_block I
_cod_database_code 2234520
_cod_database_fobs_code 2234520

loop_
_symmetry_equiv_pos_as_xyz
'x, y, z'
'-x+1/2, -y, z+1/2'
'-x, y+1/2, -z+1/2'
'x+1/2, -y+1/2, -z'

loop_
_atom_site_type_symbol
_atom_site_label
_atom_site_fract_x
_atom_site_fract_y
_atom_site_fract_z
_atom_site_U_iso_or_equiv
_atom_site_adp_type
_atom_site_calc_flag
_atom_site_refinement_flags
_atom_site_occupancy
_atom_site_symmetry_multiplicity
S S1 0.68064(7) 0.23143(5) 0.79887(4) 0.0593(2) Uani d . 1 1
Cl Cl1 0.24826(6) 0.28761(6) 0.52740(4) 0.0704(2) Uani d . 1 1
N N1 0.43096(19) 0.85877(16) 0.44646(11) 0.0484(5) Uani d . 1 1
N N2 0.44531(15) 0.44620(14) 0.52716(10) 0.0353(4) Uani d D 1 1
N N3 0.54606(16) 0.38440(15) 0.65254(10) 0.0406(5) Uani d . 1 1
N N4 0.60954(19) 0.24766(16) 0.72566(11) 0.0499(5) Uani d . 1 1
O O1 0.25234(18) 0.94287(16) 0.46631(10) 0.0662(5) Uani d . 1 1
O O2 0.62622(17) 0.81973(17) 0.42244(12) 0.0748(6) Uani d . 1 1
C C1 0.3506(2) 0.67528(19) 0.41447(13) 0.0455(6) Uani d . 1 1
H H1 0.4094 0.6737 0.3782 0.055 Uiso calc R 1 1
C C2 0.3346(2) 0.55930(19) 0.44089(12) 0.0438(6) Uani d . 1 1
H H2 0.2824 0.5628 0.4802 0.053 Uiso calc R 1 1
C C3 0.2738(3) 0.4859(2) 0.38862(17) 0.0687(9) Uani d . 1 1
H H3A 0.3267 0.4770 0.3506 0.082 Uiso calc R 1 1
H H3B 0.2603 0.4144 0.4080 0.082 Uiso calc R 1 1
C C4 0.1544(3) 0.5325(3) 0.36440(19) 0.0818(10) Uani d . 1 1
H H4A 0.1199 0.4846 0.3310 0.098 Uiso calc R 1 1
H H4B 0.0992 0.5376 0.4017 0.098 Uiso calc R 1 1
C C5 0.1745(3) 0.6445(3) 0.33458(17) 0.0754(9) Uani d . 1 1
H H5A 0.0987 0.6750 0.3204 0.090 Uiso calc R 1 1
H H5B 0.2256 0.6385 0.2956 0.090 Uiso calc R 1 1
C C6 0.2325(2) 0.7196(2) 0.38630(15) 0.0636(8) Uani d . 1 1
H H6A 0.1771 0.7307 0.4230 0.076 Uiso calc R 1 1
H H6B 0.2473 0.7900 0.3658 0.076 Uiso calc R 1 1
C C7 0.3973(2) 0.75009(19) 0.46978(14) 0.0516(6) Uani d . 1 1
H H7A 0.3362 0.7574 0.5039 0.062 Uiso calc R 1 1
H H7B 0.4663 0.7161 0.4904 0.062 Uiso calc R 1 1
C C8 0.4524(2) 0.50733(18) 0.46260(13) 0.0429(6) Uani d . 1 1
H H8A 0.4788 0.4578 0.4278 0.052 Uiso calc R 1 1
H H8B 0.5121 0.5641 0.4669 0.052 Uiso calc R 1 1
C C9 0.3553(2) 0.9473(2) 0.44790(14) 0.0510(6) Uani d . 1 1
C C10 0.5450(2) 0.8844(2) 0.42461(14) 0.0543(7) Uani d . 1 1
C C11 0.5473(2) 1.0026(2) 0.40424(16) 0.0586(7) Uani d . 1 1
H H11 0.6089 1.0429 0.4288 0.070 Uiso calc R 1 1
C C12 0.5566(3) 1.0230(3) 0.32838(18) 0.0724(9) Uani d . 1 1
H H12 0.6171 0.9793 0.3053 0.087 Uiso calc R 1 1
C C13 0.5667(3) 1.1452(3) 0.3173(2) 0.0956(13) Uani d . 1 1
H H13A 0.5866 1.1616 0.2711 0.115 Uiso calc R 1 1
H H13B 0.6269 1.1768 0.3463 0.115 Uiso calc R 1 1
C C14 0.4411(3) 1.1879(3) 0.3352(2) 0.0903(11) Uani d . 1 1
H H14A 0.4442 1.2381 0.3727 0.108 Uiso calc R 1 1
H H14B 0.4043 1.2241 0.2972 0.108 Uiso calc R 1 1
C C15 0.3741(3) 1.0839(2) 0.35359(16) 0.0643(8) Uani d . 1 1
H H15 0.2870 1.0896 0.3507 0.077 Uiso calc R 1 1
C C16 0.4211(2) 1.0450(2) 0.42160(14) 0.0555(7) Uani d . 1 1
H H16 0.4237 1.1043 0.4544 0.067 Uiso calc R 1 1
C C17 0.4291(3) 1.0019(3) 0.30617(16) 0.0728(9) Uani d . 1 1
H H17A 0.4158 1.0201 0.2595 0.087 Uiso calc R 1 1
H H17B 0.4033 0.9279 0.3151 0.087 Uiso calc R 1 1
C C18 0.4400(2) 0.51847(18) 0.58658(12) 0.0404(5) Uani d . 1 1
H H18A 0.3685 0.5629 0.5843 0.049 Uiso calc R 1 1
H H18B 0.5085 0.5668 0.5865 0.049 Uiso calc R 1 1
C C19 0.4391(2) 0.4532(2) 0.65033(12) 0.0446(6) Uani d . 1 1
H H19A 0.4380 0.5018 0.6886 0.054 Uiso calc R 1 1
H H19B 0.3681 0.4079 0.6521 0.054 Uiso calc R 1 1
C C20 0.5448(2) 0.30604(19) 0.59814(12) 0.0417(5) Uani d . 1 1
H H20A 0.4737 0.2611 0.6010 0.050 Uiso calc R 1 1
H H20B 0.6141 0.2589 0.6012 0.050 Uiso calc R 1 1
C C21 0.54609(19) 0.36631(17) 0.53267(12) 0.0387(5) Uani d . 1 1
H H21A 0.6213 0.4049 0.5282 0.046 Uiso calc R 1 1
H H21B 0.5407 0.3142 0.4963 0.046 Uiso calc R 1 1
C C22 0.5904(2) 0.35074(19) 0.71390(12) 0.0396(5) Uani d . 1 1
C C23 0.63088(19) 0.42610(19) 0.76474(12) 0.0395(5) Uani d . 1 1
C C24 0.6322(2) 0.5409(2) 0.76601(13) 0.0473(6) Uani d . 1 1
H H24 0.6003 0.5809 0.7307 0.057 Uiso calc R 1 1
C C25 0.6813(2) 0.5925(2) 0.82006(15) 0.0597(7) Uani d . 1 1
H H25 0.6816 0.6682 0.8215 0.072 Uiso calc R 1 1
C C26 0.7306(3) 0.5342(3) 0.87282(15) 0.0638(8) Uani d . 1 1
H H26 0.7618 0.5716 0.9093 0.077 Uiso calc R 1 1
C C27 0.7342(3) 0.4226(3) 0.87204(14) 0.0601(7) Uani d . 1 1
H H27 0.7692 0.3837 0.9068 0.072 Uiso calc R 1 1
C C28 0.6836(2) 0.3692(2) 0.81747(12) 0.0467(6) Uani d . 1 1
H H2A 0.3847(16) 0.4111(16) 0.5276(12) 0.037(6) Uiso d D 1 1

loop_
_atom_site_aniso_label
_atom_site_aniso_U_11
_atom_site_aniso_U_22
_atom_site_aniso_U_33
_atom_site_aniso_U_12
_atom_site_aniso_U_13
_atom_site_aniso_U_23
S1 0.0766(5) 0.0453(3) 0.0561(4) -0.0030(3) -0.0137(4) 0.0137(3)
Cl1 0.0561(4) 0.0614(4) 0.0938(6) -0.0249(3) -0.0178(4) 0.0066(4)
N1 0.0479(11) 0.0405(11) 0.0569(13) 0.0061(9) -0.0117(10) -0.0027(10)
N2 0.0285(9) 0.0358(10) 0.0417(11) -0.0027(8) 0.0012(8) -0.0007(9)
N3 0.0380(10) 0.0405(11) 0.0432(12) 0.0105(8) -0.0033(9) -0.0032(8)
N4 0.0570(12) 0.0400(11) 0.0526(13) -0.0056(9) -0.0067(10) 0.0059(9)
O1 0.0633(12) 0.0681(12) 0.0673(13) 0.0200(10) 0.0118(11) 0.0036(10)
O2 0.0536(11) 0.0732(14) 0.0975(17) 0.0233(10) -0.0105(11) 0.0050(12)
C1 0.0471(13) 0.0446(13) 0.0449(14) 0.0025(11) -0.0076(11) 0.0008(11)
C2 0.0406(12) 0.0459(13) 0.0450(14) -0.0031(11) -0.0008(11) 0.0026(11)
C3 0.076(2) 0.0525(16) 0.077(2) -0.0086(14) -0.0293(17) 0.0018(14)
C4 0.073(2) 0.082(2) 0.091(2) -0.0179(18) -0.0384(18) 0.0016(19)
C5 0.0680(19) 0.081(2) 0.077(2) -0.0042(17) -0.0353(17) 0.0109(18)
C6 0.0590(16) 0.0590(17) 0.073(2) 0.0048(14) -0.0211(15) 0.0119(15)
C7 0.0556(14) 0.0452(14) 0.0540(16) 0.0078(11) -0.0112(13) 0.0038(12)
C8 0.0435(13) 0.0404(13) 0.0449(15) -0.0001(10) 0.0051(11) 0.0032(11)
C9 0.0523(15) 0.0498(15) 0.0510(16) 0.0121(12) -0.0094(12) -0.0058(12)
C10 0.0453(14) 0.0578(17) 0.0598(18) 0.0073(13) -0.0163(13) -0.0028(13)
C11 0.0479(14) 0.0548(17) 0.073(2) -0.0038(12) -0.0193(14) 0.0060(14)
C12 0.0573(17) 0.081(2) 0.079(2) 0.0114(16) 0.0023(16) 0.0167(18)
C13 0.075(2) 0.103(3) 0.109(3) -0.016(2) -0.015(2) 0.045(2)
C14 0.104(3) 0.073(2) 0.094(3) 0.009(2) -0.015(2) 0.029(2)
C15 0.0517(15) 0.0691(18) 0.072(2) 0.0122(15) -0.0086(15) 0.0186(16)
C16 0.0628(16) 0.0418(14) 0.0618(18) 0.0080(12) -0.0131(14) -0.0058(13)
C17 0.071(2) 0.090(2) 0.058(2) -0.0015(17) -0.0110(16) 0.0081(17)
C18 0.0399(12) 0.0355(12) 0.0459(14) 0.0080(10) -0.0045(11) -0.0074(10)
C19 0.0405(12) 0.0501(14) 0.0433(14) 0.0078(11) 0.0016(11) -0.0080(11)
C20 0.0405(12) 0.0369(12) 0.0477(14) 0.0077(10) -0.0036(11) -0.0036(10)
C21 0.0340(11) 0.0353(11) 0.0467(14) 0.0041(9) -0.0013(10) -0.0067(11)
C22 0.0360(11) 0.0403(12) 0.0425(14) -0.0020(10) 0.0006(10) 0.0016(11)
C23 0.0355(11) 0.0440(13) 0.0389(13) 0.0004(10) 0.0052(10) 0.0013(10)
C24 0.0447(13) 0.0444(13) 0.0526(16) 0.0072(11) -0.0003(12) -0.0017(12)
C25 0.0617(16) 0.0456(14) 0.072(2) 0.0017(13) 0.0015(15) -0.0155(13)
C26 0.0681(19) 0.071(2) 0.0529(18) 0.0024(16) -0.0095(15) -0.0162(15)
C27 0.0636(17) 0.0725(19) 0.0441(16) 0.0036(15) -0.0081(13) 0.0008(14)
C28 0.0467(13) 0.0503(14) 0.0431(14) -0.0043(11) 0.0011(12) 0.0052(11)

loop_
_atom_type_symbol
_atom_type_description
_atom_type_scat_dispersion_real
_atom_type_scat_dispersion_imag
_atom_type_scat_source
C C 0.0033 0.0016 'International Tables Vol C Tables 4.2.6.8 and 6.1.1.4'
H H 0.0000 0.0000 'International Tables Vol C Tables 4.2.6.8 and 6.1.1.4'
N N 0.0061 0.0033 'International Tables Vol C Tables 4.2.6.8 and 6.1.1.4'
O O 0.0106 0.0060 'International Tables Vol C Tables 4.2.6.8 and 6.1.1.4'
S S 0.1246 0.1234 'International Tables Vol C Tables 4.2.6.8 and 6.1.1.4'
Cl Cl 0.1484 0.1585 'International Tables Vol C Tables 4.2.6.8 and 6.1.1.4'

loop_
_geom_angle_atom_site_label_1
_geom_angle_atom_site_label_2
_geom_angle_atom_site_label_3
_geom_angle
N4 S1 C28 94.62(11)
C9 N1 C10 113.2(2)
C9 N1 C7 123.6(2)
C10 N1 C7 123.0(2)
C18 N2 C8 113.15(17)
C18 N2 C21 111.25(17)
C8 N2 C21 110.59(17)
C18 N2 H2A 106.1(17)
C8 N2 H2A 108.8(17)
C21 N2 H2A 106.6(16)
C22 N3 C20 117.95(18)
C22 N3 C19 119.43(19)
C20 N3 C19 110.51(18)
C22 N4 S1 110.51(17)
C2 C1 C7 110.4(2)
C2 C1 C6 110.8(2)
C7 C1 C6 110.3(2)
C2 C1 H1 108.4
C7 C1 H1 108.4
C6 C1 H1 108.4
C1 C2 C8 112.67(19)
C1 C2 C3 111.3(2)
C8 C2 C3 109.3(2)
C1 C2 H2 107.8
C8 C2 H2 107.8
C3 C2 H2 107.8
C4 C3 C2 112.5(3)
C4 C3 H3A 109.1
C2 C3 H3A 109.1
C4 C3 H3B 109.1
C2 C3 H3B 109.1
H3A C3 H3B 107.8
C5 C4 C3 109.5(3)
C5 C4 H4A 109.8
C3 C4 H4A 109.8
C5 C4 H4B 109.8
C3 C4 H4B 109.8
H4A C4 H4B 108.2
C4 C5 C6 110.1(3)
C4 C5 H5A 109.6
C6 C5 H5A 109.6
C4 C5 H5B 109.6
C6 C5 H5B 109.6
H5A C5 H5B 108.1
C5 C6 C1 113.6(2)
C5 C6 H6A 108.9
C1 C6 H6A 108.9
C5 C6 H6B 108.9
C1 C6 H6B 108.9
H6A C6 H6B 107.7
N1 C7 C1 113.9(2)
N1 C7 H7A 108.8
C1 C7 H7A 108.8
N1 C7 H7B 108.8
C1 C7 H7B 108.8
H7A C7 H7B 107.7
N2 C8 C2 114.13(19)
N2 C8 H8A 108.7
C2 C8 H8A 108.7
N2 C8 H8B 108.7
C2 C8 H8B 108.7
H8A C8 H8B 107.6
O1 C9 N1 123.8(3)
O1 C9 C16 127.5(2)
N1 C9 C16 108.7(2)
O2 C10 N1 123.8(3)
O2 C10 C11 127.6(3)
N1 C10 C11 108.6(2)
C10 C11 C12 115.1(3)
C10 C11 C16 104.3(2)
C12 C11 C16 103.2(2)
C10 C11 H11 111.2
C12 C11 H11 111.2
C16 C11 H11 111.2
C17 C12 C13 101.3(3)
C17 C12 C11 101.3(2)
C13 C12 C11 108.0(3)
C17 C12 H12 114.9
C13 C12 H12 114.9
C11 C12 H12 114.9
C12 C13 C14 103.5(3)
C12 C13 H13A 111.1
C14 C13 H13A 111.1
C12 C13 H13B 111.1
C14 C13 H13B 111.1
H13A C13 H13B 109.0
C15 C14 C13 102.7(3)
C15 C14 H14A 111.2
C13 C14 H14A 111.2
C15 C14 H14B 111.2
C13 C14 H14B 111.2
H14A C14 H14B 109.1
C17 C15 C14 101.8(3)
C17 C15 C16 102.0(2)
C14 C15 C16 107.8(3)
C17 C15 H15 114.6
C14 C15 H15 114.6
C16 C15 H15 114.6
C9 C16 C15 113.0(2)
C9 C16 C11 105.0(2)
C15 C16 C11 102.7(2)
C9 C16 H16 111.9
C15 C16 H16 111.9
C11 C16 H16 111.9
C15 C17 C12 95.0(3)
C15 C17 H17A 112.7
C12 C17 H17A 112.7
C15 C17 H17B 112.7
C12 C17 H17B 112.7
H17A C17 H17B 110.2
N2 C18 C19 111.08(18)
N2 C18 H18A 109.4
C19 C18 H18A 109.4
N2 C18 H18B 109.4
C19 C18 H18B 109.4
H18A C18 H18B 108.0
N3 C19 C18 109.03(19)
N3 C19 H19A 109.9
C18 C19 H19A 109.9
N3 C19 H19B 109.9
C18 C19 H19B 109.9
H19A C19 H19B 108.3
N3 C20 C21 109.03(18)
N3 C20 H20A 109.9
C21 C20 H20A 109.9
N3 C20 H20B 109.9
C21 C20 H20B 109.9
H20A C20 H20B 108.3
N2 C21 C20 112.22(18)
N2 C21 H21A 109.2
C20 C21 H21A 109.2
N2 C21 H21B 109.2
C20 C21 H21B 109.2
H21A C21 H21B 107.9
N4 C22 N3 120.5(2)
N4 C22 C23 116.2(2)
N3 C22 C23 122.9(2)
C28 C23 C24 118.8(2)
C28 C23 C22 110.1(2)
C24 C23 C22 130.9(2)
C25 C24 C23 118.8(2)
C25 C24 H24 120.6
C23 C24 H24 120.6
C24 C25 C26 121.4(2)
C24 C25 H25 119.3
C26 C25 H25 119.3
C27 C26 C25 121.2(3)
C27 C26 H26 119.4
C25 C26 H26 119.4
C26 C27 C28 117.9(3)
C26 C27 H27 121.1
C28 C27 H27 121.1
C27 C28 C23 121.9(2)
C27 C28 S1 129.4(2)
C23 C28 S1 108.56(18)

loop_
_geom_bond_atom_site_label_1
_geom_bond_atom_site_label_2
_geom_bond_distance
S1 N4 1.677(2)
S1 C28 1.731(3)
Cl1 H2A 2.152(16)
N1 C9 1.378(3)
N1 C10 1.386(3)
N1 C7 1.462(3)
N2 C18 1.483(3)
N2 C8 1.494(3)
N2 C21 1.499(3)
N2 H2A 0.804(15)
N3 C22 1.386(3)
N3 C20 1.451(3)
N3 C19 1.466(3)
N4 C22 1.304(3)
O1 C9 1.212(3)
O2 C10 1.208(3)
C1 C2 1.528(3)
C1 C7 1.529(3)
C1 C6 1.537(3)
C1 H1 0.9800
C2 C8 1.528(3)
C2 C3 1.538(4)
C2 H2 0.9800
C3 C4 1.533(4)
C3 H3A 0.9700
C3 H3B 0.9700
C4 C5 1.513(4)
C4 H4A 0.9700
C4 H4B 0.9700
C5 C6 1.530(4)
C5 H5A 0.9700
C5 H5B 0.9700
C6 H6A 0.9700
C6 H6B 0.9700
C7 H7A 0.9700
C7 H7B 0.9700
C8 H8A 0.9700
C8 H8B 0.9700
C9 C16 1.501(4)
C10 C11 1.507(4)
C11 C12 1.539(5)
C11 C16 1.546(4)
C11 H11 0.9800
C12 C17 1.518(4)
C12 C13 1.519(4)
C12 H12 0.9800
C13 C14 1.543(5)
C13 H13A 0.9700
C13 H13B 0.9700
C14 C15 1.526(4)
C14 H14A 0.9700
C14 H14B 0.9700
C15 C17 1.512(4)
C15 C16 1.533(4)
C15 H15 0.9800
C16 H16 0.9800
C17 H17A 0.9700
C17 H17B 0.9700
C18 C19 1.505(4)
C18 H18A 0.9700
C18 H18B 0.9700
C19 H19A 0.9700
C19 H19B 0.9700
C20 C21 1.502(3)
C20 H20A 0.9700
C20 H20B 0.9700
C21 H21A 0.9700
C21 H21B 0.9700
C22 C23 1.446(3)
C23 C28 1.395(3)
C23 C24 1.409(3)
C24 C25 1.367(4)
C24 H24 0.9300
C25 C26 1.389(4)
C25 H25 0.9300
C26 C27 1.369(4)
C26 H26 0.9300
C27 C28 1.392(4)
C27 H27 0.9300

loop_
_geom_hbond_atom_site_label_D
_geom_hbond_atom_site_label_H
_geom_hbond_atom_site_label_A
_geom_hbond_site_symmetry_A
_geom_hbond_distance_DH
_geom_hbond_distance_HA
_geom_hbond_distance_DA
_geom_hbond_angle_DHA
N2 H2A Cl1 . 0.804(15) 2.152(16) 2.9426(19) 168(2)
C21 H21A O1 4_566 0.97 2.38 3.289(3) 156
C5 H5A Cg 2_564 0.97 2.89 3.802(4) 157

loop_
_geom_torsion_atom_site_label_1
_geom_torsion_atom_site_label_2
_geom_torsion_atom_site_label_3
_geom_torsion_atom_site_label_4
_geom_torsion
C28 S1 N4 C22 1.39(19)
C7 C1 C2 C8 -63.5(3)
C6 C1 C2 C8 173.9(2)
C7 C1 C2 C3 173.3(2)
C6 C1 C2 C3 50.7(3)
C1 C2 C3 C4 -55.1(3)
C8 C2 C3 C4 179.9(3)
C2 C3 C4 C5 58.4(4)
C3 C4 C5 C6 -57.7(4)
C4 C5 C6 C1 56.5(4)
C2 C1 C6 C5 -52.7(3)
C7 C1 C6 C5 -175.3(2)
C9 N1 C7 C1 94.0(3)
C10 N1 C7 C1 -90.2(3)
C2 C1 C7 N1 171.9(2)
C6 C1 C7 N1 -65.3(3)
C18 N2 C8 C2 -75.0(2)
C21 N2 C8 C2 159.46(19)
C1 C2 C8 N2 136.8(2)
C3 C2 C8 N2 -98.9(3)
C10 N1 C9 O1 -179.0(3)
C7 N1 C9 O1 -2.8(4)
C10 N1 C9 C16 2.6(3)
C7 N1 C9 C16 178.8(2)
C9 N1 C10 O2 176.6(3)
C7 N1 C10 O2 0.4(4)
C9 N1 C10 C11 -4.1(3)
C7 N1 C10 C11 179.8(2)
O2 C10 C11 C12 70.7(4)
N1 C10 C11 C12 -108.6(3)
O2 C10 C11 C16 -177.0(3)
N1 C10 C11 C16 3.7(3)
C10 C11 C12 C17 78.0(3)
C16 C11 C12 C17 -35.0(3)
C10 C11 C12 C13 -176.0(2)
C16 C11 C12 C13 71.0(3)
C17 C12 C13 C14 35.3(4)
C11 C12 C13 C14 -70.7(3)
C12 C13 C14 C15 -0.6(4)
C13 C14 C15 C17 -34.5(3)
C13 C14 C15 C16 72.4(3)
O1 C9 C16 C15 -67.3(4)
N1 C9 C16 C15 111.0(3)
O1 C9 C16 C11 -178.5(3)
N1 C9 C16 C11 -0.1(3)
C17 C15 C16 C9 -77.6(3)
C14 C15 C16 C9 175.6(3)
C17 C15 C16 C11 34.9(3)
C14 C15 C16 C11 -71.8(3)
C10 C11 C16 C9 -2.1(3)
C12 C11 C16 C9 118.5(2)
C10 C11 C16 C15 -120.4(2)
C12 C11 C16 C15 0.2(3)
C14 C15 C17 C12 55.5(3)
C16 C15 C17 C12 -55.8(3)
C13 C12 C17 C15 -55.7(3)
C11 C12 C17 C15 55.5(3)
C8 N2 C18 C19 -177.22(19)
C21 N2 C18 C19 -52.0(2)
C22 N3 C19 C18 154.8(2)
C20 N3 C19 C18 -63.5(3)
N2 C18 C19 N3 57.8(2)
C22 N3 C20 C21 -155.6(2)
C19 N3 C20 C21 62.0(2)
C18 N2 C21 C20 51.2(2)
C8 N2 C21 C20 177.88(18)
N3 C20 C21 N2 -55.6(2)
S1 N4 C22 N3 172.05(17)
S1 N4 C22 C23 -1.0(3)
C20 N3 C22 N4 -12.3(3)
C19 N3 C22 N4 126.7(2)
C20 N3 C22 C23 160.2(2)
C19 N3 C22 C23 -60.7(3)
N4 C22 C23 C28 0.0(3)
N3 C22 C23 C28 -172.9(2)
N4 C22 C23 C24 174.9(2)
N3 C22 C23 C24 2.1(4)
C28 C23 C24 C25 -2.4(4)
C22 C23 C24 C25 -177.0(2)
C23 C24 C25 C26 0.8(4)
C24 C25 C26 C27 1.3(4)
C25 C26 C27 C28 -1.8(4)
C26 C27 C28 C23 0.1(4)
C26 C27 C28 S1 175.9(2)
C24 C23 C28 C27 1.9(4)
C22 C23 C28 C27 177.6(2)
C24 C23 C28 S1 -174.64(18)
C22 C23 C28 S1 1.0(2)
N4 S1 C28 C27 -177.6(2)
N4 S1 C28 C23 -1.39(19)

loop_
_cod_related_entry_id
_cod_related_entry_database
_cod_related_entry_code
1 ChemSpider 9412905
